data_2016206
loop_
_publ_author_name
'Santacruz, Lynay'
'Abonia, Rodrigo'
'Cobo, Justo'
'Low, John N.'
'Glidewell, Christopher'

_publ_section_title
;
 Hydrogen-bonded sheets in benzylmethylammonium hydrogen maleate
;
_journal_coeditor_code GZ3098
_journal_issue 10
_journal_name_full 'Acta Crystallographica Section C'
_journal_page_first o585
_journal_page_last o587
_journal_paper_doi 10.1107/S0108270107040450
_journal_volume 63
_journal_year 2007
_chemical_formula_iupac 'C8 H12 N + , C4 H3 O4 -'
_chemical_formula_moiety 'C8 H12 N + , C4 H3 O4 -'
_chemical_formula_sum 'C12 H15 N O4'
_chemical_formula_weight 237.25
_chemical_name_systematic
;
Benzylmethylammonium hydrogen maleate
;
_space_group_IT_number 14
_symmetry_cell_setting monoclinic
_symmetry_space_group_name_Hall '-P 2ybc'
_symmetry_space_group_name_H-M 'P 1 21/c 1'
_atom_sites_solution_hydrogens geom
_atom_sites_solution_primary direct
_atom_sites_solution_secondary difmap
_cell_angle_alpha 90.0
_cell_angle_beta 113.566(7)
_cell_angle_gamma 90.0
_cell_formula_units_Z 4
_cell_length_a 13.1084(10)
_cell_length_b 5.6177(2)
_cell_length_c 17.6911(13)
_cell_measurement_reflns_used 2748
_cell_measurement_temperature 120(2)
_cell_measurement_theta_max 27.50
_cell_measurement_theta_min 3.84
_cell_volume 1194.11(15)
_computing_cell_refinement 'DIRAX/LSQ (Duisenberg <i>et al.</i>,  2000)'
_computing_data_collection 'COLLECT (Nonius, 1999)'
_computing_data_reduction 'EVALCCD (Duisenberg <i>et al.</i>,  2003)'
_computing_molecular_graphics 'PLATON (Spek, 2003)'
_computing_publication_material 'SHELXL97 and PRPKAPPA (Ferguson, 1999)'
_computing_structure_refinement
;
OSCAIL (McArdle, 2003) and SHELXL97 (Sheldrick, 1997)
;
_computing_structure_solution 'SIR2004 (Burla <i>et al.</i>,  2005)'
_diffrn_ambient_temperature 120(2)
_diffrn_detector_area_resol_mean 9.091
_diffrn_measured_fraction_theta_full 0.997
_diffrn_measured_fraction_theta_max 0.997
_diffrn_measurement_device_type 'Bruker Nonius KappaCCD area-detector'
_diffrn_measurement_method '\f and \w'
_diffrn_radiation_monochromator graphite
_diffrn_radiation_source 'Bruker-Nonius FR591 rotating anode'
_diffrn_radiation_type Mo-K\a
_diffrn_radiation_wavelength 0.71073
_diffrn_reflns_av_R_equivalents 0.0546
_diffrn_reflns_av_sigmaI/netI 0.0342
_diffrn_reflns_limit_h_max 16
_diffrn_reflns_limit_h_min -17
_diffrn_reflns_limit_k_max 7
_diffrn_reflns_limit_k_min -7
_diffrn_reflns_limit_l_max 22
_diffrn_reflns_limit_l_min -22
_diffrn_reflns_number 28597
_diffrn_reflns_theta_full 27.50
_diffrn_reflns_theta_max 27.50
_diffrn_reflns_theta_min 3.84
_diffrn_standards_decay_% 0
_diffrn_standards_number 0
_exptl_absorpt_coefficient_mu 0.099
_exptl_absorpt_correction_T_max 0.985
_exptl_absorpt_correction_T_min 0.969
_exptl_absorpt_correction_type multi-scan
_exptl_absorpt_process_details '(SADABS; Sheldrick, 2003)'
_exptl_crystal_colour colourless
_exptl_crystal_density_diffrn 1.320
_exptl_crystal_density_method 'not measured'
_exptl_crystal_description block
_exptl_crystal_F_000 504
_exptl_crystal_size_max 0.40
_exptl_crystal_size_mid 0.31
_exptl_crystal_size_min 0.15
_refine_diff_density_max 0.233
_refine_diff_density_min -0.316
_refine_ls_extinction_method none
_refine_ls_goodness_of_fit_ref 1.070
_refine_ls_hydrogen_treatment constr
_refine_ls_matrix_type full
_refine_ls_number_parameters 156
_refine_ls_number_reflns 2748
_refine_ls_number_restraints 0
_refine_ls_restrained_S_all 1.070
_refine_ls_R_factor_all 0.0925
_refine_ls_R_factor_gt 0.0470
_refine_ls_shift/su_max 0.000
_refine_ls_shift/su_mean 0.000
_refine_ls_structure_factor_coef Fsqd
_refine_ls_weighting_details 'w = 1/[\s^2^(Fo^2^)+(0.0546P)^2^+0.6362P] where P=(Fo^2^+2Fc^2^)/3'
_refine_ls_weighting_scheme calc
_refine_ls_wR_factor_gt 0.1061
_refine_ls_wR_factor_ref 0.1330
_reflns_number_gt 1768
_reflns_number_total 2748
_reflns_threshold_expression I>2\s(I)
_cod_data_source_file gz3098.cif
_cod_data_source_block I
_cod_original_cell_volume 1194.13(15)
_cod_original_sg_symbol_H-M 'P 21/c'
_cod_database_code 2016206
_cod_database_fobs_code 2016206

loop_
_symmetry_equiv_pos_as_xyz
'x, y, z'
'-x, y+1/2, -z+1/2'
'-x, -y, -z'
'x, -y-1/2, z-1/2'

loop_
_atom_site_type_symbol
_atom_site_label
_atom_site_fract_x
_atom_site_fract_y
_atom_site_fract_z
_atom_site_U_iso_or_equiv
_atom_site_adp_type
_atom_site_calc_flag
_atom_site_refinement_flags
_atom_site_occupancy
C C11 0.59921(15) 0.1595(3) 0.37580(11) 0.0281(4) Uani d . 1
C C12 0.54120(17) 0.2808(4) 0.41407(14) 0.0396(5) Uani d . 1
C C13 0.44291(19) 0.1896(5) 0.41388(16) 0.0525(7) Uani d . 1
C C14 0.40181(18) -0.0251(5) 0.37534(15) 0.0476(6) Uani d . 1
C C15 0.45889(17) -0.1462(4) 0.33692(13) 0.0394(5) Uani d . 1
C C16 0.55732(17) -0.0553(4) 0.33722(12) 0.0327(5) Uani d . 1
C C17 0.70663(15) 0.2574(4) 0.37710(11) 0.0296(4) Uani d . 1
N N17 0.80179(12) 0.1969(3) 0.45625(9) 0.0245(4) Uani d . 1
C C18 0.91090(15) 0.2649(3) 0.45531(12) 0.0293(4) Uani d . 1
C C21 0.85002(16) 0.6644(3) 0.77399(11) 0.0299(4) Uani d . 1
O O21A 0.81798(12) 0.4530(2) 0.74162(8) 0.0348(4) Uani d . 1
O O21B 0.85295(14) 0.7137(3) 0.84193(8) 0.0446(4) Uani d . 1
C C22 0.88468(16) 0.8469(3) 0.72804(11) 0.0291(4) Uani d . 1
C C23 0.87888(15) 0.8465(3) 0.65080(11) 0.0279(4) Uani d . 1
C C24 0.83421(15) 0.6630(3) 0.58398(11) 0.0251(4) Uani d . 1
O O24A 0.81919(11) 0.4497(2) 0.60269(8) 0.0311(3) Uani d . 1
O O24B 0.81437(12) 0.7269(2) 0.51237(8) 0.0329(3) Uani d . 1
H H12 0.5690 0.4281 0.4407 0.048 Uiso calc R 1
H H13 0.4036 0.2745 0.4403 0.063 Uiso calc R 1
H H14 0.3346 -0.0883 0.3754 0.057 Uiso calc R 1
H H15 0.4307 -0.2929 0.3100 0.047 Uiso calc R 1
H H16 0.5964 -0.1408 0.3108 0.039 Uiso calc R 1
H H17A 0.7206 0.1906 0.3303 0.035 Uiso calc R 1
H H17B 0.7007 0.4325 0.3705 0.035 Uiso calc R 1
H H17C 0.7927 0.2743 0.4990 0.029 Uiso calc R 1
H H17D 0.8014 0.0358 0.4655 0.029 Uiso calc R 1
H H18A 0.9254 0.1671 0.4148 0.044 Uiso calc R 1
H H18B 0.9699 0.2391 0.5101 0.044 Uiso calc R 1
H H18C 0.9092 0.4332 0.4404 0.044 Uiso calc R 1
H H21A 0.8200 0.4474 0.6948 0.052 Uiso calc R 1
H H22 0.9161 0.9868 0.7586 0.035 Uiso calc R 1
H H23 0.9078 0.9853 0.6358 0.033 Uiso calc R 1

loop_
_atom_site_aniso_label
_atom_site_aniso_U_11
_atom_site_aniso_U_22
_atom_site_aniso_U_33
_atom_site_aniso_U_12
_atom_site_aniso_U_13
_atom_site_aniso_U_23
C11 0.0265(9) 0.0286(10) 0.0232(9) 0.0044(8) 0.0037(7) 0.0022(8)
C12 0.0343(11) 0.0373(12) 0.0443(12) 0.0011(9) 0.0126(9) -0.0095(10)
C13 0.0355(12) 0.0599(16) 0.0654(16) 0.0012(11) 0.0238(12) -0.0157(13)
C14 0.0279(11) 0.0574(15) 0.0518(14) -0.0059(11) 0.0099(10) 0.0006(12)
C15 0.0367(11) 0.0355(11) 0.0338(11) -0.0059(9) 0.0010(9) -0.0009(9)
C16 0.0358(11) 0.0314(11) 0.0259(10) 0.0015(9) 0.0068(8) -0.0025(8)
C17 0.0303(10) 0.0331(10) 0.0214(9) 0.0024(8) 0.0062(8) 0.0041(8)
N17 0.0275(8) 0.0229(8) 0.0211(7) -0.0005(6) 0.0075(6) -0.0015(6)
C18 0.0271(9) 0.0308(10) 0.0292(10) -0.0037(8) 0.0104(8) -0.0017(8)
C21 0.0377(11) 0.0272(10) 0.0231(9) 0.0031(8) 0.0104(8) -0.0003(8)
O21A 0.0569(9) 0.0260(7) 0.0258(7) -0.0064(6) 0.0210(7) -0.0020(6)
O21B 0.0757(12) 0.0359(8) 0.0256(7) -0.0008(8) 0.0240(7) -0.0024(6)
C22 0.0333(10) 0.0252(10) 0.0253(9) -0.0020(8) 0.0079(8) -0.0023(8)
C23 0.0295(10) 0.0249(9) 0.0287(10) -0.0043(8) 0.0111(8) -0.0003(8)
C24 0.0261(9) 0.0247(10) 0.0262(9) 0.0008(7) 0.0121(7) 0.0012(8)
O24A 0.0476(8) 0.0213(7) 0.0269(7) -0.0052(6) 0.0176(6) -0.0016(5)
O24B 0.0466(8) 0.0294(7) 0.0244(7) -0.0001(6) 0.0161(6) 0.0024(6)

loop_
_atom_type_symbol
_atom_type_description
_atom_type_scat_dispersion_real
_atom_type_scat_dispersion_imag
_atom_type_scat_source
C C 0.0033 0.0016 'International Tables Vol C Tables 4.2.6.8 and 6.1.1.4'
H H 0.0000 0.0000 'International Tables Vol C Tables 4.2.6.8 and 6.1.1.4'
N N 0.0061 0.0033 'International Tables Vol C Tables 4.2.6.8 and 6.1.1.4'
O O 0.0106 0.0060 'International Tables Vol C Tables 4.2.6.8 and 6.1.1.4'

loop_
_geom_angle_atom_site_label_1
_geom_angle_atom_site_label_2
_geom_angle_atom_site_label_3
_geom_angle
_geom_angle_publ_flag
C12 C11 C16 118.86(19) no
C12 C11 C17 120.47(18) no
C16 C11 C17 120.66(17) no
N17 C17 C11 110.90(15) no
N17 C17 H17A 109.5 no
C11 C17 H17A 109.5 no
N17 C17 H17B 109.5 no
C11 C17 H17B 109.5 no
H17A C17 H17B 108.0 no
C18 N17 C17 112.16(14) no
C18 N17 H17C 109.2 no
C17 N17 H17C 109.2 no
C18 N17 H17D 109.2 no
C17 N17 H17D 109.2 no
H17C N17 H17D 107.9 no
N17 C18 H18A 109.5 no
N17 C18 H18B 109.5 no
H18A C18 H18B 109.5 no
N17 C18 H18C 109.5 no
H18A C18 H18C 109.5 no
H18B C18 H18C 109.5 no
C11 C12 C13 120.6(2) no
C11 C12 H12 119.7 no
C13 C12 H12 119.7 no
C14 C13 C12 120.1(2) no
C14 C13 H13 119.9 no
C12 C13 H13 119.9 no
C15 C14 C13 119.5(2) no
C15 C14 H14 120.2 no
C13 C14 H14 120.2 no
C14 C15 C16 120.4(2) no
C14 C15 H15 119.8 no
C16 C15 H15 119.8 no
C15 C16 C11 120.47(19) no
C15 C16 H16 119.8 no
C11 C16 H16 119.8 no
O21B C21 O21A 120.95(18) no
O21B C21 C22 119.09(18) no
O21A C21 C22 119.96(16) no
C21 O21A H21A 109.5 no
C21 C22 C23 130.70(18) y
C23 C22 H22 114.7 no
C21 C22 H22 114.7 no
C22 C23 C24 130.61(18) y
C22 C23 H23 114.7 no
C24 C23 H23 114.7 no
O24B C24 O24A 122.97(17) no
O24B C24 C23 117.55(16) no
O24A C24 C23 119.47(16) no

loop_
_geom_bond_atom_site_label_1
_geom_bond_atom_site_label_2
_geom_bond_distance
_geom_bond_publ_flag
C11 C12 1.383(3) no
C11 C16 1.387(3) no
C11 C17 1.503(3) no
C17 N17 1.495(2) no
C17 H17A 0.99 no
C17 H17B 0.99 no
N17 C18 1.487(2) no
N17 H17C 0.92 no
N17 H17D 0.92 no
C18 H18A 0.98 no
C18 H18B 0.98 no
C18 H18C 0.98 no
C12 C13 1.385(3) no
C12 H12 0.95 no
C13 C14 1.384(3) no
C13 H13 0.95 no
C14 C15 1.375(3) no
C14 H14 0.95 no
C15 C16 1.385(3) no
C15 H15 0.95 no
C16 H16 0.95 no
C21 O21A 1.313(2) y
C21 O21B 1.219(2) y
C21 C22 1.488(3) no
O21A H21A 0.84 no
C22 C23 1.338(3) no
C22 H22 0.95 no
C23 C24 1.500(3) no
C23 H23 0.95 no
C24 O24A 1.280(2) y
C24 O24B 1.240(2) y

loop_
_geom_hbond_atom_site_label_D
_geom_hbond_atom_site_label_H
_geom_hbond_atom_site_label_A
_geom_hbond_site_symmetry_A
_geom_hbond_distance_DH
_geom_hbond_distance_HA
_geom_hbond_distance_DA
_geom_hbond_angle_DHA
_geom_hbond_publ_flag
O21A H21A O24A . 0.84 1.63 2.464(2) 177 y
N17 H17C O24A . 0.92 1.99 2.882(2) 164 y
N17 H17D O24B 1_545 0.92 1.90 2.802(2) 166 y
C17 H17A O21A 4_565 0.99 2.52 3.474(2) 162 y

loop_
_geom_torsion_atom_site_label_1
_geom_torsion_atom_site_label_2
_geom_torsion_atom_site_label_3
_geom_torsion_atom_site_label_4
_geom_torsion
_geom_torsion_publ_flag
C16 C11 C17 N17 -97.1(2) no
C11 C17 N17 C18 172.90(15) y
C16 C11 C12 C13 0.0(3) no
C17 C11 C12 C13 -179.2(2) no
C11 C12 C13 C14 0.1(4) no
C12 C13 C14 C15 -0.4(4) no
C13 C14 C15 C16 0.5(3) no
C14 C15 C16 C11 -0.4(3) no
C12 C11 C16 C15 0.2(3) no
C17 C11 C16 C15 179.32(17) no
O21A C21 C22 C23 8.2(3) y
O21B C21 C22 C23 -172.5(2) y
C21 C22 C23 C24 0.8(4) no
C12 C11 C17 N17 82.1(2) y
O24A C24 C23 C22 -17.2(3) y
O24B C24 C23 C22 163.4(2) y

loop_
_cod_related_entry_id
_cod_related_entry_database
_cod_related_entry_code
1 ChemSpider 30654072
